data_2202552
loop_
_publ_author_name
'Yang, Shi-Yao'
'Long, La-Sheng'
'Huang, Rong-Bin'
'Zheng, Lan-Sun'
'Ng, Seik Weng'

_publ_section_title
;
 Aqua(4,4-bipyridine)phthalatonickel(II) trihydrate
;
_journal_issue 7
_journal_name_full 'Acta Crystallographica Section E'
_journal_page_first m507
_journal_page_last m509
_journal_paper_doi 10.1107/S1600536803013448
_journal_volume 59
_journal_year 2003
_chemical_formula_iupac '[Ni (C8 H4 O4) (C10 H8 N2) (H2 O1)], 3H2 O'
_chemical_formula_moiety '(C10 H8 N2), (C8 H4 O4), Ni, 4(H2O)'
_chemical_formula_sum 'C18 H20 N2 Ni O8'
_chemical_formula_weight 451.07
_chemical_name_systematic
;
Aqua(4,4-bipyridine)phthalatonickel(II) trihydrate
;
_space_group_IT_number 4
_symmetry_cell_setting monoclinic
_symmetry_space_group_name_Hall 'P 2yb'
_symmetry_space_group_name_H-M 'P 1 21 1'
_atom_sites_solution_hydrogens geom
_atom_sites_solution_primary direct
_atom_sites_solution_secondary difmap
_audit_creation_method SHELXL-97
_cell_angle_alpha 90.00
_cell_angle_beta 115.39(3)
_cell_angle_gamma 90.00
_cell_formula_units_Z 2
_cell_length_a 11.134(2)
_cell_length_b 8.379(2)
_cell_length_c 11.265(2)
_cell_measurement_reflns_used 25
_cell_measurement_temperature 298(2)
_cell_measurement_theta_max 14.0
_cell_measurement_theta_min 12.0
_cell_volume 949.4(4)
_computing_cell_refinement 'CAD-4 Software'
_computing_data_collection 'CAD-4 Software (Enraf-Nonius, 1988)'
_computing_data_reduction 'XCAD4 (Harms, 1997)'
_computing_molecular_graphics 'ORTEPII (Johnson, 1976)'
_computing_publication_material SHELXL97
_computing_structure_refinement 'SHELXL97 (Sheldrick, 1997)'
_computing_structure_solution 'SHELXS97 (Sheldrick, 1997)'
_diffrn_ambient_temperature 298(2)
_diffrn_measured_fraction_theta_full 1.00
_diffrn_measured_fraction_theta_max 1.00
_diffrn_measurement_device_type 'Enraf-Nonius CAD-4'
_diffrn_measurement_method \w
_diffrn_radiation_monochromator graphite
_diffrn_radiation_source 'fine-focus sealed tube'
_diffrn_radiation_type MoK\a
_diffrn_radiation_wavelength 0.71073
_diffrn_reflns_av_R_equivalents 0.059
_diffrn_reflns_av_sigmaI/netI 0.082
_diffrn_reflns_limit_h_max 15
_diffrn_reflns_limit_h_min 0
_diffrn_reflns_limit_k_max 11
_diffrn_reflns_limit_k_min 0
_diffrn_reflns_limit_l_max 14
_diffrn_reflns_limit_l_min -15
_diffrn_reflns_number 3070
_diffrn_reflns_theta_full 30.0
_diffrn_reflns_theta_max 30.0
_diffrn_reflns_theta_min 2.0
_diffrn_standards_decay_% 0
_diffrn_standards_interval_time 60
_diffrn_standards_number 2
_exptl_absorpt_coefficient_mu 1.072
_exptl_absorpt_correction_T_max 0.939
_exptl_absorpt_correction_T_min 0.455
_exptl_absorpt_correction_type empirical
_exptl_absorpt_process_details 'via \y scan (North et al., 1968)'
_exptl_crystal_colour Green
_exptl_crystal_density_diffrn 1.578
_exptl_crystal_density_method 'not measured'
_exptl_crystal_description Plate
_exptl_crystal_F_000 468
_exptl_crystal_size_max 0.32
_exptl_crystal_size_mid 0.29
_exptl_crystal_size_min 0.06
_refine_diff_density_max 0.62
_refine_diff_density_min -0.64
_refine_ls_abs_structure_details 'Flack & Schwarzenbach (1988)'
_refine_ls_abs_structure_Flack 0.00(3)
_refine_ls_extinction_method none
_refine_ls_goodness_of_fit_ref 1.03
_refine_ls_hydrogen_treatment constr
_refine_ls_matrix_type full
_refine_ls_number_parameters 262
_refine_ls_number_reflns 2936
_refine_ls_number_restraints 1
_refine_ls_restrained_S_all 1.03
_refine_ls_R_factor_all 0.091
_refine_ls_R_factor_gt 0.060
_refine_ls_shift/su_max 0.03
_refine_ls_shift/su_mean <0.01
_refine_ls_structure_factor_coef Fsqd
_refine_ls_weighting_details 'calc w = 1/[\s^2^(Fo^2^)+(0.0777P)^2^] where P = (Fo^2^+2Fc^2^)/3'
_refine_ls_weighting_scheme calc
_refine_ls_wR_factor_gt 0.137
_refine_ls_wR_factor_ref 0.153
_reflns_number_gt 2171
_reflns_number_total 2936
_reflns_threshold_expression I>2\s(I)
_cod_data_source_file cv6200.cif
_cod_data_source_block I
_cod_depositor_comments
;
The following automatic conversions were performed:
'_symmetry_cell_setting' value 'Monoclinic' changed to 'monoclinic'
according to '/home/saulius/struct/CIF-dictionaries/cif_core.dic'
dictionary named 'cif_core.dic' version 2.4.1 from 2010-06-29.

Automatic conversion script
Id: cif_fix_enum 1527 2010-12-29 10:47:43Z saulius 

The following automatic conversions were performed:

'_symmetry_cell_setting' value 'Monoclinic' changed to 'monoclinic'
according to /home/saulius/struct/CIF-dictionaries/cif_core.dic
dictionary named 'cif_core.dic' version 2.4.1 from 2010-06-29.

Automatic conversion script
Id: cif_fix_values 1715 2011-07-08 13:25:40Z adriana 
;
_cod_original_cell_volume 949.4(3)
_cod_original_sg_symbol_H-M 'P 21'
_cod_database_code 2202552
_cod_database_fobs_code 2202552

loop_
_symmetry_equiv_pos_as_xyz
'x, y, z'
'-x, y+1/2, -z'

loop_
_atom_site_label
_atom_site_fract_x
_atom_site_fract_y
_atom_site_fract_z
_atom_site_U_iso_or_equiv
_atom_site_adp_type
_atom_site_calc_flag
_atom_site_refinement_flags
_atom_site_occupancy
_atom_site_disorder_assembly
_atom_site_disorder_group
_atom_site_type_symbol
Ni1 0.85558(7) 0.50005(9) 0.91180(6) 0.0200(2) Uani d . 1 . . Ni
O1 0.8954(5) 0.7404(6) 0.9307(4) 0.0260(10) Uani d . 1 . . O
O2 0.9420(4) 0.9772(6) 1.0274(4) 0.0250(10) Uani d . 1 . . O
O3 0.5322(6) 0.7523(8) 0.7245(5) 0.056(2) Uani d . 1 . . O
O4 0.6542(4) 0.5418(5) 0.8217(4) 0.0270(10) Uani d . 1 . . O
O1w 0.8144(5) 0.2564(6) 0.8959(4) 0.0340(10) Uani d . 1 . . O
O2w 0.6123(8) 0.0756(9) 0.7096(7) 0.079(2) Uani d . 1 . . O
O3w 0.6330(10) 0.049(2) 0.4750(10) 0.146(5) Uani d . 1 . . O
O4w 0.4120(10) 0.240(2) 0.5160(10) 0.165(5) Uani d . 1 . . O
N1 0.8702(5) 0.4862(9) 1.1030(4) 0.0250(10) Uani d . 1 . . N
N2 0.8460(4) 0.5120(10) 1.7206(4) 0.0260(10) Uani d . 1 . . N
C1 0.8712(6) 0.8514(8) 0.9919(5) 0.0210(10) Uani d . 1 . . C
C2 0.7571(6) 0.8385(8) 1.0286(6) 0.0260(10) Uani d . 1 . . C
C3 0.7726(7) 0.9090(10) 1.1465(7) 0.036(2) Uani d . 1 . . C
C4 0.6773(8) 0.8890(10) 1.1949(7) 0.042(2) Uani d . 1 . . C
C5 0.5662(8) 0.8050(10) 1.1237(7) 0.045(2) Uani d . 1 . . C
C6 0.5455(6) 0.7411(9) 1.0045(7) 0.035(2) Uani d . 1 . . C
C7 0.6413(6) 0.7576(8) 0.9560(6) 0.0270(10) Uani d . 1 . . C
C8 0.6107(6) 0.6764(9) 0.8250(6) 0.0270(10) Uani d . 1 . . C
C9 0.7668(7) 0.4320(10) 1.1187(6) 0.033(2) Uani d . 1 . . C
C10 0.7576(6) 0.4350(10) 1.2374(6) 0.034(2) Uani d . 1 . . C
C11 0.8640(5) 0.4960(10) 1.3483(5) 0.0260(10) Uani d . 1 . . C
C12 0.9754(6) 0.5424(9) 1.3329(6) 0.034(2) Uani d . 1 . . C
C13 0.9739(6) 0.5369(7) 1.2110(5) 0.027(2) Uani d . 1 . . C
C14 0.7780(7) 0.4040(10) 1.6307(6) 0.039(2) Uani d . 1 . . C
C15 0.7801(8) 0.3950(10) 1.5076(7) 0.040(2) Uani d . 1 . . C
C16 0.8569(5) 0.5040(10) 1.4766(5) 0.0270(10) Uani d . 1 . . C
C17 0.9257(7) 0.6150(10) 1.5707(6) 0.033(2) Uani d . 1 . . C
C18 0.9177(7) 0.6158(9) 1.6887(6) 0.031(2) Uani d . 1 . . C
H1w1 0.8547 0.1888 0.9573 0.050 Uiso d . 1 . . H
H1w2 0.7415 0.2151 0.8415 0.050 Uiso d . 1 . . H
H2w1 0.5570 0.1183 0.7397 0.050 Uiso d . 1 . . H
H2w2 0.6176 -0.0226 0.7348 0.050 Uiso d . 1 . . H
H3w1 0.6102 -0.0525 0.4557 0.050 Uiso d . 1 . . H
H3w2 0.7171 0.0422 0.5287 0.050 Uiso d . 1 . . H
H4w1 0.4917 0.2320 0.5152 0.050 Uiso d . 1 . . H
H4w2 0.3660 0.1618 0.4628 0.050 Uiso d . 1 . . H
H3 0.8477 0.9701 1.1937 0.043 Uiso calc R 1 . . H
H4 0.6902 0.9328 1.2753 0.050 Uiso calc R 1 . . H
H5 0.5029 0.7894 1.1560 0.054 Uiso calc R 1 . . H
H6 0.4670 0.6866 0.9553 0.042 Uiso calc R 1 . . H
H9 0.6959 0.3901 1.0459 0.039 Uiso calc R 1 . . H
H10 0.6819 0.3968 1.2433 0.041 Uiso calc R 1 . . H
H12 1.0509 0.5771 1.4049 0.041 Uiso calc R 1 . . H
H13 1.0495 0.5703 1.2026 0.033 Uiso calc R 1 . . H
H14 0.7268 0.3300 1.6505 0.047 Uiso calc R 1 . . H
H15 0.7305 0.3180 1.4471 0.048 Uiso calc R 1 . . H
H17 0.9781 0.6902 1.5543 0.040 Uiso calc R 1 . . H
H18 0.9650 0.6934 1.7499 0.037 Uiso calc R 1 . . H

loop_
_atom_site_aniso_label
_atom_site_aniso_U_11
_atom_site_aniso_U_22
_atom_site_aniso_U_33
_atom_site_aniso_U_12
_atom_site_aniso_U_13
_atom_site_aniso_U_23
Ni1 0.0263(3) 0.0231(3) 0.0141(3) -0.0001(4) 0.0122(2) 0.0004(4)
O1 0.036(2) 0.021(2) 0.028(2) -0.001(2) 0.022(2) -0.004(2)
O2 0.027(2) 0.024(3) 0.026(2) -0.001(2) 0.013(2) -0.004(2)
O3 0.064(4) 0.046(3) 0.036(3) 0.014(3) 0.002(3) -0.001(3)
O4 0.027(2) 0.029(3) 0.028(2) 0.003(2) 0.014(2) -0.001(2)
O1w 0.037(2) 0.028(3) 0.031(2) 0.000(2) 0.010(2) 0.005(2)
O2w 0.088(5) 0.052(4) 0.074(5) -0.015(4) 0.014(4) 0.006(4)
O3w 0.180(10) 0.130(10) 0.105(7) -0.055(9) 0.037(7) 0.008(7)
O4w 0.160(10) 0.140(10) 0.190(10) -0.030(10) 0.073(9) 0.010(10)
N1 0.031(2) 0.030(3) 0.020(2) 0.001(3) 0.016(2) 0.001(3)
N2 0.028(2) 0.034(3) 0.018(2) -0.001(3) 0.013(2) -0.002(3)
C1 0.023(3) 0.025(3) 0.013(2) 0.001(2) 0.006(2) 0.005(2)
C2 0.027(3) 0.029(3) 0.026(3) 0.004(3) 0.015(2) -0.002(3)
C3 0.035(3) 0.047(4) 0.034(3) 0.003(3) 0.023(3) -0.006(3)
C4 0.049(4) 0.054(5) 0.036(4) 0.006(4) 0.031(3) -0.008(3)
C5 0.044(4) 0.061(5) 0.049(4) 0.012(4) 0.037(3) 0.010(4)
C6 0.029(3) 0.036(4) 0.049(4) -0.005(3) 0.026(3) 0.001(3)
C7 0.026(3) 0.027(3) 0.033(3) 0.005(3) 0.018(2) 0.003(3)
C8 0.023(3) 0.035(4) 0.026(3) -0.002(3) 0.012(2) -0.001(3)
C9 0.039(4) 0.044(4) 0.019(3) -0.004(3) 0.017(3) -0.005(3)
C10 0.030(3) 0.057(4) 0.021(3) -0.011(3) 0.017(3) -0.002(3)
C11 0.038(3) 0.030(3) 0.016(2) 0.003(4) 0.018(2) 0.002(4)
C12 0.033(3) 0.054(5) 0.017(2) -0.010(3) 0.014(2) -0.008(3)
C13 0.033(3) 0.032(4) 0.021(2) -0.005(3) 0.015(2) 0.004(2)
C14 0.054(4) 0.048(4) 0.018(3) -0.022(4) 0.019(3) -0.002(3)
C15 0.063(5) 0.044(4) 0.024(3) -0.022(4) 0.029(3) -0.012(3)
C16 0.032(3) 0.036(3) 0.019(2) -0.006(4) 0.017(2) -0.004(4)
C17 0.044(4) 0.039(4) 0.025(3) -0.014(3) 0.022(3) -0.003(3)
C18 0.043(4) 0.039(4) 0.016(3) -0.012(3) 0.017(3) -0.007(3)

loop_
_atom_type_symbol
_atom_type_description
_atom_type_scat_dispersion_real
_atom_type_scat_dispersion_imag
_atom_type_scat_source
C C 0.0033 0.0016 'International Tables Vol C Tables 4.2.6.8 and 6.1.1.4'
H H 0.0000 0.0000 'International Tables Vol C Tables 4.2.6.8 and 6.1.1.4'
N N 0.0061 0.0033 'International Tables Vol C Tables 4.2.6.8 and 6.1.1.4'
O O 0.0106 0.0060 'International Tables Vol C Tables 4.2.6.8 and 6.1.1.4'
Ni Ni 0.3393 1.1124 'International Tables Vol C Tables 4.2.6.8 and 6.1.1.4'

loop_
_geom_angle_atom_site_label_1
_geom_angle_atom_site_label_2
_geom_angle_atom_site_label_3
_geom_angle_site_symmetry_1
_geom_angle_site_symmetry_3
_geom_angle
_geom_angle_publ_flag
O1 Ni1 O2 . 2_747 84.3(2) yes
O1 Ni1 O4 . . 91.5(2) yes
O1 Ni1 O1w . . 178.9(2) yes
O1 Ni1 N1 . . 91.7(2) yes
O1 Ni1 N2 . 1_554 88.5(3) yes
O2 Ni1 O4 2_747 . 169.7(2) yes
O2 Ni1 O1w 2_747 . 96.1(2) yes
O2 Ni1 N1 2_747 . 93.6(2) yes
O2 Ni1 N2 2_747 1_554 85.0(2) yes
O4 Ni1 O1w . . 88.4(2) yes
O4 Ni1 N1 . . 96.0(2) yes
O4 Ni1 N2 . 1_554 85.5(2) yes
O1w Ni1 N1 . . 87.2(2) yes
O1w Ni1 N2 . 1_554 92.6(3) yes
N1 Ni1 N2 . 1_554 178.5(2) yes
C1 O1 Ni1 . . 134.2(4) no
C1 O2 Ni1 . 2_757 128.4(4) no
C8 O4 Ni1 . . 120.0(4) no
C9 N1 C13 . . 116.8(5) no
C9 N1 Ni1 . . 118.1(4) no
C13 N1 Ni1 . . 125.0(4) no
C14 N2 C18 . . 116.8(5) no
C14 N2 Ni1 . 1_556 120.6(5) no
C18 N2 Ni1 . 1_556 122.1(4) no
O1 C1 O2 . . 122.5(5) no
O1 C1 C2 . . 120.3(6) no
O2 C1 C2 . . 117.1(5) no
C7 C2 C3 . . 118.4(6) no
C7 C2 C1 . . 124.2(5) no
C3 C2 C1 . . 117.3(6) no
C2 C3 C4 . . 121.2(7) no
C5 C4 C3 . . 119.2(7) no
C4 C5 C6 . . 120.7(7) no
C5 C6 C7 . . 120.7(7) no
C2 C7 C6 . . 119.6(6) no
C2 C7 C8 . . 124.0(5) no
C6 C7 C8 . . 116.3(6) no
O4 C8 O3 . . 124.2(6) no
O4 C8 C7 . . 120.6(6) no
O3 C8 C7 . . 115.1(6) no
N1 C9 C10 . . 123.7(6) no
C9 C10 C11 . . 118.9(6) no
C12 C11 C10 . . 117.0(5) no
C12 C11 C16 . . 122.5(5) no
C10 C11 C16 . . 120.5(5) no
C13 C12 C11 . . 119.5(6) no
N1 C13 C12 . . 123.9(6) no
N2 C14 C15 . . 123.0(6) no
C16 C15 C14 . . 119.3(6) no
C17 C16 C15 . . 116.7(5) no
C17 C16 C11 . . 122.5(6) no
C15 C16 C11 . . 120.9(6) no
C18 C17 C16 . . 120.4(6) no
N2 C18 C17 . . 123.7(6) no
Ni1 O1w H1w1 . . 124 no
Ni1 O1w H1w2 . . 124 no
H1w1 O1w H1w2 . . 109 no
H2w1 O2w H2w2 . . 103 no
H3w1 O3w H3w2 . . 103 no
H4w1 O4w H4w2 . . 103 no
C2 C3 H3 . . 119.4 no
C4 C3 H3 . . 119.4 no
C5 C4 H4 . . 120.4 no
C3 C4 H4 . . 120.4 no
C4 C5 H5 . . 119.6 no
C6 C5 H5 . . 119.6 no
C5 C6 H6 . . 119.7 no
C7 C6 H6 . . 119.7 no
N1 C9 H9 . . 118.2 no
C10 C9 H9 . . 118.2 no
C9 C10 H10 . . 120.5 no
C11 C10 H10 . . 120.5 no
C13 C12 H12 . . 120.3 no
C11 C12 H12 . . 120.3 no
N1 C13 H13 . . 118.0 no
C12 C13 H13 . . 118.0 no
N2 C14 H14 . . 118.5 no
C15 C14 H14 . . 118.5 no
C16 C15 H15 . . 120.3 no
C14 C15 H15 . . 120.3 no
C18 C17 H17 . . 119.8 no
C16 C17 H17 . . 119.8 no
N2 C18 H18 . . 118.1 no
C17 C18 H18 . . 118.1 no

loop_
_geom_bond_atom_site_label_1
_geom_bond_atom_site_label_2
_geom_bond_site_symmetry_2
_geom_bond_distance
_geom_bond_publ_flag
Ni1 O1 . 2.053(5) yes
Ni1 O2 2_747 2.065(4) yes
Ni1 O4 . 2.056(4) yes
Ni1 O1w . 2.083(5) yes
Ni1 N1 . 2.093(4) yes
Ni1 N2 1_554 2.112(4) yes
O1 C1 . 1.254(8) no
O2 C1 . 1.273(8) no
O3 C8 . 1.266(8) no
N1 C9 . 1.317(8) no
N1 C13 . 1.337(8) no
N2 C14 . 1.328(9) no
N2 C18 . 1.332(9) no
C1 C2 . 1.499(8) no
C2 C7 . 1.374(9) no
C2 C3 . 1.394(9) no
C3 C4 . 1.400(10) no
O4 C8 . 1.234(8) no
C4 C5 . 1.350(10) no
C5 C6 . 1.370(10) no
C7 C8 . 1.525(9) no
C9 C10 . 1.384(8) no
C10 C11 . 1.399(9) no
C11 C12 . 1.380(8) no
C11 C16 . 1.482(6) no
C12 C13 . 1.367(8) no
C14 C15 . 1.398(9) no
C15 C16 . 1.390(10) no
C16 C17 . 1.370(10) no
C17 C18 . 1.370(8) no
O1w H1w1 . 0.86 no
O1w H1w2 . 0.85 no
O2w H2w1 . 0.90 no
O2w H2w2 . 0.87 no
O3w H3w1 . 0.88 no
O3w H3w2 . 0.87 no
O4w H4w1 . 0.89 no
O4w H4w2 . 0.89 no
C3 H3 . 0.93 no
C4 H4 . 0.93 no
C5 H5 . 0.93 no
C6 H6 . 0.93 no
C9 H9 . 0.93 no
C10 H10 . 0.93 no
C12 H12 . 0.93 no
C13 H13 . 0.93 no
C14 H14 . 0.93 no
C15 H15 . 0.93 no
C17 H17 . 0.93 no
C18 H18 . 0.93 no

loop_
_geom_hbond_atom_site_label_D
_geom_hbond_atom_site_label_H
_geom_hbond_atom_site_label_A
_geom_hbond_site_symmetry_A
_geom_hbond_distance_DH
_geom_hbond_distance_HA
_geom_hbond_distance_DA
_geom_hbond_angle_DHA
_geom_hbond_publ_flag
O1w H1w2 O2w . 0.85 1.95 2.778(9) 162 yes
O1w H1w1 O2 1_545 0.86 2.01 2.807(7) 154 yes
O2w H2w2 O3 1_545 0.87 2.09 2.880(10) 151 yes
O3w H3w1 O4w 2_646 0.88 1.80 2.64(2) 158 yes
O4w H4w1 O2w . 0.89 2.40 2.73(2) 102 yes
O4w H4w1 O3w . 0.89 2.38 3.14(2) 142 yes

loop_
_geom_torsion_atom_site_label_1
_geom_torsion_atom_site_label_2
_geom_torsion_atom_site_label_3
_geom_torsion_atom_site_label_4
_geom_torsion_site_symmetry_1
_geom_torsion
_geom_torsion_publ_flag
O4 Ni1 O1 C1 . 63.6(6) no
O2 Ni1 O1 C1 2_747 -125.8(6) no
N1 Ni1 O1 C1 . -32.4(6) no
N2 Ni1 O1 C1 1_554 149.1(6) no
O1 Ni1 O4 C8 . -13.5(5) no
O2 Ni1 O4 C8 2_747 -79.0(10) no
O1w Ni1 O4 C8 . 165.3(5) no
N1 Ni1 O4 C8 . 78.3(5) no
N2 Ni1 O4 C8 1_554 -102.0(5) no
O1 Ni1 N1 C9 . 122.3(6) no
O4 Ni1 N1 C9 . 30.6(6) no
O2 Ni1 N1 C9 2_747 -153.4(6) no
O1w Ni1 N1 C9 . -57.4(6) no
O1 Ni1 N1 C13 . -53.6(6) no
O4 Ni1 N1 C13 . -145.2(6) no
O2 Ni1 N1 C13 2_747 30.8(6) no
O1w Ni1 N1 C13 . 126.8(6) no
Ni1 O1 C1 O2 . 154.7(4) no
Ni1 O1 C1 C2 . -24.0(8) no
Ni1 O2 C1 O1 2_757 -34.6(8) no
Ni1 O2 C1 C2 2_757 144.2(4) no
O1 C1 C2 C7 . -31.5(9) no
O2 C1 C2 C7 . 149.7(6) no
O1 C1 C2 C3 . 146.2(6) no
O2 C1 C2 C3 . -32.6(8) no
C7 C2 C3 C4 . 4.0(10) no
C1 C2 C3 C4 . -173.4(7) no
C2 C3 C4 C5 . -2.0(10) no
C3 C4 C5 C6 . -1.0(10) no
C4 C5 C6 C7 . 2.0(10) no
C3 C2 C7 C6 . -3.0(10) no
C1 C2 C7 C6 . 174.6(6) no
C3 C2 C7 C8 . 179.5(7) no
C1 C2 C7 C8 . -3.0(10) no
C5 C6 C7 C2 . .0(10) no
C5 C6 C7 C8 . 177.5(7) no
Ni1 O4 C8 O3 . 127.4(6) no
Ni1 O4 C8 C7 . -57.6(7) no
C2 C7 C8 O4 . 82.2(9) no
C6 C7 C8 O4 . -95.3(7) no
C2 C7 C8 O3 . -102.3(8) no
C6 C7 C8 O3 . 80.2(8) no
C13 N1 C9 C10 . 4.0(10) no
Ni1 N1 C9 C10 . -172.1(6) no
N1 C9 C10 C11 . -1.0(10) no
C9 C10 C11 C12 . -3.0(10) no
C9 C10 C11 C16 . 178.9(7) no
C10 C11 C12 C13 . 4.0(10) no
C16 C11 C12 C13 . -178.1(7) no
C9 N1 C13 C12 . -3.0(10) no
Ni1 N1 C13 C12 . 172.7(5) no
C11 C12 C13 N1 . -1.0(10) no
C18 N2 C14 C15 . .0(10) no
Ni1 N2 C14 C15 1_556 -172.8(6) no
N2 C14 C15 C16 . 1.0(10) no
C14 C15 C16 C17 . -1.0(10) no
C14 C15 C16 C11 . 178.6(7) no
C12 C11 C16 C17 . 30.0(10) no
C10 C11 C16 C17 . -152.4(9) no
C12 C11 C16 C15 . -149.4(9) no
C10 C11 C16 C15 . 28.0(10) no
C15 C16 C17 C18 . .0(10) no
C11 C16 C17 C18 . -179.0(7) no
C14 N2 C18 C17 . -1.0(10) no
Ni1 N2 C18 C17 1_556 172.2(6) no
C16 C17 C18 N2 . 1.0(10) no
